data_7234198
loop_
_publ_author_name
'Yanping Dong'
'Pengfei Yan'
'Xiaoyan Zou'
'Tianqi Liu'
'Guangming Li'

_publ_section_title
;
 Exploiting single-molecule magnets of beta-diketone dysprosium complexes
 with C3v symmetry: suppression of quantum tunneling of magnetization
;
_journal_name_full 'Journal of Materials Chemistry C'
_journal_page_first 4407
_journal_page_last 4415
_journal_paper_doi 10.1039/C5TC00321K
_journal_volume 3
_journal_year 2015
_chemical_formula_moiety 'C44 H39 Dy F9 N3 O7 S'
_chemical_formula_sum 'C44 H39 Dy F9 N3 O7 S'
_chemical_formula_weight 1087.34
_space_group_IT_number 2
_space_group_name_Hall '-P 1'
_space_group_name_H-M_alt 'P -1'
_symmetry_cell_setting triclinic
_symmetry_space_group_name_Hall '-P 1'
_symmetry_space_group_name_H-M 'P -1'
_atom_sites_solution_hydrogens geom
_atom_sites_solution_primary direct
_atom_sites_solution_secondary difmap
_cell_angle_alpha 94.560(4)
_cell_angle_beta 93.878(4)
_cell_angle_gamma 109.954(4)
_cell_formula_units_Z 2
_cell_length_a 12.2553(6)
_cell_length_b 13.2445(6)
_cell_length_c 15.0997(7)
_cell_measurement_reflns_used 6531
_cell_measurement_temperature 293(2)
_cell_measurement_theta_max 29.7108
_cell_measurement_theta_min 3.2706
_cell_volume 2284.7(2)
_computing_cell_refinement
;
CrysAlisPro, Agilent Technologies,
Version 1.171.35.21 (release 20-01-2012 CrysAlis171 .NET)
(compiled Jan 23 2012,18:06:46)
;
_computing_data_collection
;
CrysAlisPro, Agilent Technologies,
Version 1.171.35.21 (release 20-01-2012 CrysAlis171 .NET)
(compiled Jan 23 2012,18:06:46)
;
_computing_data_reduction
;
CrysAlisPro, Agilent Technologies,
Version 1.171.35.21 (release 20-01-2012 CrysAlis171 .NET)
(compiled Jan 23 2012,18:06:46)
;
_computing_structure_refinement 'SHELXL-97 (Sheldrick, 1997)'
_computing_structure_solution 'SHELXS-97 (Sheldrick, 1990)'
_diffrn_ambient_temperature 293(2)
_diffrn_detector_area_resol_mean 16.1954
_diffrn_measured_fraction_theta_full 0.998
_diffrn_measured_fraction_theta_max 0.998
_diffrn_measurement_device_type 'Xcalibur, Eos'
_diffrn_measurement_method '\w scans'
_diffrn_radiation_monochromator graphite
_diffrn_radiation_source 'fine-focus sealed tube'
_diffrn_radiation_type MoK\a
_diffrn_radiation_wavelength 0.71073
_diffrn_reflns_av_R_equivalents 0.0363
_diffrn_reflns_av_sigmaI/netI 0.0416
_diffrn_reflns_limit_h_max 14
_diffrn_reflns_limit_h_min -12
_diffrn_reflns_limit_k_max 15
_diffrn_reflns_limit_k_min -15
_diffrn_reflns_limit_l_max 17
_diffrn_reflns_limit_l_min -17
_diffrn_reflns_number 15607
_diffrn_reflns_theta_full 25.00
_diffrn_reflns_theta_max 25.00
_diffrn_reflns_theta_min 3.28
_exptl_absorpt_coefficient_mu 1.769
_exptl_absorpt_correction_T_max 0.7186
_exptl_absorpt_correction_T_min 0.6864
_exptl_absorpt_correction_type multi-scan
_exptl_absorpt_process_details
;
CrysAlisPro, Agilent Technologies,
Version 1.171.35.21 (release 20-01-2012 CrysAlis171 .NET)
(compiled Jan 23 2012,18:06:46)
Empirical absorption correction using spherical harmonics,
 implemented in SCALE3 ABSPACK scaling algorithm.
;
_exptl_crystal_colour colorless
_exptl_crystal_density_diffrn 1.581
_exptl_crystal_density_method 'not measured'
_exptl_crystal_description blcok
_exptl_crystal_F_000 1086
_exptl_crystal_size_max 0.23
_exptl_crystal_size_mid 0.22
_exptl_crystal_size_min 0.20
_refine_diff_density_max 2.234
_refine_diff_density_min -0.800
_refine_diff_density_rms 0.089
_refine_ls_extinction_method none
_refine_ls_goodness_of_fit_ref 1.018
_refine_ls_hydrogen_treatment mixed
_refine_ls_matrix_type full
_refine_ls_number_parameters 614
_refine_ls_number_reflns 8024
_refine_ls_number_restraints 179
_refine_ls_restrained_S_all 1.021
_refine_ls_R_factor_all 0.0414
_refine_ls_R_factor_gt 0.0352
_refine_ls_shift/su_max 0.001
_refine_ls_shift/su_mean 0.000
_refine_ls_structure_factor_coef Fsqd
_refine_ls_weighting_details 'calc w=1/[\s^2^(Fo^2^)+(0.0535P)^2^+1.8893P] where P=(Fo^2^+2Fc^2^)/3'
_refine_ls_weighting_scheme calc
_refine_ls_wR_factor_gt 0.0907
_refine_ls_wR_factor_ref 0.0958
_reflns_number_gt 7152
_reflns_number_total 8024
_reflns_threshold_expression >2sigma(I)
_cod_data_source_file J-Mater-Chem-C-2015-3-4407.cif
_cod_data_source_block 7
_cod_original_cell_volume 2284.71(19)
_cod_database_code 7234198

loop_
_symmetry_equiv_pos_as_xyz
'x, y, z'
'-x, -y, -z'

loop_
_atom_site_label
_atom_site_type_symbol
_atom_site_fract_x
_atom_site_fract_y
_atom_site_fract_z
_atom_site_U_iso_or_equiv
_atom_site_adp_type
_atom_site_occupancy
_atom_site_symmetry_multiplicity
_atom_site_calc_flag
_atom_site_refinement_flags
_atom_site_disorder_assembly
_atom_site_disorder_group
C1 C 1.2458(4) 0.4281(4) 0.2482(4) 0.0581(13) Uani 1 1 d . . .
C2 C 1.1173(3) 0.4187(3) 0.2439(3) 0.0407(9) Uani 1 1 d . . .
C3 C 1.0809(4) 0.4805(3) 0.1899(3) 0.0448(10) Uani 1 1 d . . .
H3 H 1.1343 0.5261 0.1569 0.054 Uiso 1 1 calc R . .
C4 C 0.9625(3) 0.4776(3) 0.1820(3) 0.0375(9) Uani 1 1 d . . .
C5 C 0.9286(3) 0.5480(3) 0.1260(3) 0.0388(9) Uani 1 1 d . . .
C6 C 0.8158(4) 0.5588(4) 0.1147(3) 0.0449(10) Uani 1 1 d . . .
C7 C 0.7094(4) 0.5122(4) 0.1502(4) 0.0613(13) Uani 1 1 d . . .
H7 H 0.7007 0.4609 0.1903 0.074 Uiso 1 1 calc R . .
C8 C 0.6179(5) 0.5450(6) 0.1238(5) 0.0847(19) Uani 1 1 d . . .
H8 H 0.5473 0.5164 0.1479 0.102 Uiso 1 1 calc R . .
C9 C 0.6284(5) 0.6198(6) 0.0620(5) 0.092(2) Uani 1 1 d . . .
H9 H 0.5640 0.6380 0.0442 0.111 Uiso 1 1 calc R . .
C10 C 0.7318(5) 0.6671(5) 0.0269(4) 0.0761(17) Uani 1 1 d . . .
H10 H 0.7393 0.7178 -0.0137 0.091 Uiso 1 1 calc R . .
C11 C 0.8250(4) 0.6361(4) 0.0545(3) 0.0509(11) Uani 1 1 d . . .
C12 C 0.9987(4) 0.6180(3) 0.0728(3) 0.0449(10) Uani 1 1 d . . .
H12 H 1.0767 0.6277 0.0676 0.054 Uiso 1 1 calc R . .
C13 C 0.9860(5) 0.7563(4) -0.0270(4) 0.0632(14) Uani 1 1 d . . .
H13A H 0.9294 0.7487 -0.0774 0.076 Uiso 1 1 calc R . .
H13B H 1.0555 0.7494 -0.0500 0.076 Uiso 1 1 calc R . .
C14 C 1.0166(7) 0.8665(5) 0.0239(5) 0.099(2) Uani 1 1 d . . .
H14A H 1.0476 0.9210 -0.0150 0.148 Uiso 1 1 calc R . .
H14B H 1.0739 0.8748 0.0732 0.148 Uiso 1 1 calc R . .
H14C H 0.9478 0.8740 0.0460 0.148 Uiso 1 1 calc R . .
C15 C 0.9576(6) -0.0312(5) 0.2853(4) 0.0709(14) Uani 1 1 d U . .
C16 C 0.8969(4) 0.0466(4) 0.2578(3) 0.0474(11) Uani 1 1 d . . .
C17 C 0.8226(4) 0.0177(4) 0.1806(3) 0.0517(11) Uani 1 1 d . . .
H17 H 0.8037 -0.0516 0.1516 0.062 Uiso 1 1 calc R . .
C18 C 0.7734(4) 0.0895(4) 0.1432(3) 0.0438(10) Uani 1 1 d . . .
C19 C 0.7060(4) 0.0605(4) 0.0563(3) 0.0461(10) Uani 1 1 d . . .
C20 C 0.6731(4) 0.1339(4) 0.0029(3) 0.0462(10) Uani 1 1 d . . .
C21 C 0.6902(4) 0.2435(4) 0.0137(3) 0.0534(12) Uani 1 1 d . . .
H21 H 0.7308 0.2867 0.0654 0.064 Uiso 1 1 calc R . .
C22 C 0.6456(5) 0.2869(5) -0.0538(4) 0.0678(15) Uani 1 1 d . . .
H22 H 0.6567 0.3602 -0.0477 0.081 Uiso 1 1 calc R . .
C23 C 0.5841(5) 0.2224(6) -0.1312(4) 0.0793(18) Uani 1 1 d . . .
H23 H 0.5543 0.2539 -0.1752 0.095 Uiso 1 1 calc R . .
C24 C 0.5666(5) 0.1160(6) -0.1442(3) 0.0781(18) Uani 1 1 d . . .
H24 H 0.5260 0.0742 -0.1964 0.094 Uiso 1 1 calc R . .
C25 C 0.6113(4) 0.0706(5) -0.0766(3) 0.0576(13) Uani 1 1 d . . .
C26 C 0.6631(4) -0.0399(4) 0.0064(3) 0.0585(12) Uani 1 1 d . . .
H26 H 0.6720 -0.1024 0.0246 0.070 Uiso 1 1 calc R . .
C27 C 0.5541(6) -0.1256(7) -0.1425(4) 0.105(3) Uani 1 1 d DU . .
H27A H 0.5105 -0.1897 -0.1159 0.126 Uiso 1 1 calc R . .
H27B H 0.5001 -0.1084 -0.1834 0.126 Uiso 1 1 calc R . .
C28 C 0.6427(8) -0.1471(10) -0.1912(7) 0.195(6) Uani 1 1 d DU . .
H28A H 0.6064 -0.2056 -0.2374 0.292 Uiso 1 1 calc R . .
H28B H 0.6947 -0.1664 -0.1511 0.292 Uiso 1 1 calc R . .
H28C H 0.6860 -0.0836 -0.2174 0.292 Uiso 1 1 calc R . .
C29 C 0.5805(4) 0.4107(4) 0.4025(3) 0.0513(11) Uani 1 1 d . . .
C30 C 0.6335(4) 0.3234(3) 0.3849(3) 0.0388(9) Uani 1 1 d . . .
C31 C 0.5673(4) 0.2206(3) 0.3962(3) 0.0412(9) Uani 1 1 d . . .
H31 H 0.4934 0.2079 0.4146 0.049 Uiso 1 1 calc R . .
C32 C 0.6061(3) 0.1313(3) 0.3812(3) 0.0358(8) Uani 1 1 d . . .
C33 C 0.5253(4) 0.0230(3) 0.3861(3) 0.0383(9) Uani 1 1 d . . .
C34 C 0.5479(4) -0.0769(3) 0.3773(3) 0.0414(9) Uani 1 1 d . . .
C35 C 0.6475(5) -0.1031(4) 0.3660(3) 0.0560(12) Uani 1 1 d . . .
H35 H 0.7198 -0.0497 0.3642 0.067 Uiso 1 1 calc R . .
C36 C 0.6347(6) -0.2121(5) 0.3575(4) 0.0738(16) Uani 1 1 d . . .
H36 H 0.6997 -0.2317 0.3496 0.089 Uiso 1 1 calc R . .
C37 C 0.5269(6) -0.2924(4) 0.3604(4) 0.0740(17) Uani 1 1 d . . .
H37 H 0.5217 -0.3644 0.3543 0.089 Uiso 1 1 calc R . .
C38 C 0.4288(5) -0.2690(4) 0.3721(3) 0.0618(13) Uani 1 1 d . . .
H38 H 0.3571 -0.3231 0.3745 0.074 Uiso 1 1 calc R . .
C39 C 0.4404(4) -0.1602(3) 0.3803(3) 0.0484(11) Uani 1 1 d . . .
C40 C 0.2293(5) -0.1734(4) 0.3858(4) 0.0749(17) Uani 1 1 d . . .
H40A H 0.1910 -0.1276 0.4132 0.090 Uiso 1 1 calc R . .
H40B H 0.2146 -0.2365 0.4180 0.090 Uiso 1 1 calc R . .
C41 C 0.1793(5) -0.2088(6) 0.2877(5) 0.092(2) Uani 1 1 d . . .
H41A H 0.0968 -0.2472 0.2848 0.138 Uiso 1 1 calc R . .
H41B H 0.2164 -0.2551 0.2611 0.138 Uiso 1 1 calc R . .
H41C H 0.1934 -0.1462 0.2561 0.138 Uiso 1 1 calc R . .
C42 C 0.4066(4) -0.0065(3) 0.3948(3) 0.0469(10) Uani 1 1 d . . .
H42 H 0.3674 0.0421 0.4018 0.056 Uiso 1 1 calc R . .
C43 C 1.1433(6) 0.2715(5) 0.4730(4) 0.0870(19) Uani 1 1 d . . .
H43A H 1.1483 0.2588 0.4102 0.131 Uiso 1 1 calc R . .
H43B H 1.0936 0.2065 0.4938 0.131 Uiso 1 1 calc R . .
H43C H 1.2198 0.2930 0.5045 0.131 Uiso 1 1 calc R . .
C44 C 1.0848(6) 0.3817(6) 0.6096(4) 0.104(3) Uani 1 1 d . . .
H44A H 1.0544 0.4361 0.6305 0.156 Uiso 1 1 calc R . .
H44B H 1.1632 0.3993 0.6365 0.156 Uiso 1 1 calc R . .
H44C H 1.0369 0.3128 0.6254 0.156 Uiso 1 1 calc R . .
Dy1 Dy 0.864820(15) 0.278762(14) 0.315611(12) 0.03603(8) Uani 1 1 d . . .
N1 N 0.9378(3) 0.6700(3) 0.0297(3) 0.0494(9) Uani 1 1 d . . .
N2 N 0.6069(4) -0.0346(4) -0.0717(3) 0.0651(12) Uani 1 1 d U . .
N3 N 0.3561(3) -0.1138(3) 0.3916(3) 0.0524(9) Uani 1 1 d . . .
O1 O 1.0602(3) 0.3527(3) 0.2938(2) 0.0530(8) Uani 1 1 d . . .
O2 O 0.8860(2) 0.4165(2) 0.2245(2) 0.0445(7) Uani 1 1 d . . .
O3 O 0.9266(3) 0.1320(3) 0.3110(2) 0.0515(8) Uani 1 1 d . . .
O4 O 0.7898(3) 0.1826(2) 0.18082(19) 0.0482(7) Uani 1 1 d . . .
O5 O 0.7080(2) 0.1429(2) 0.3626(2) 0.0454(7) Uani 1 1 d . . .
O6 O 0.7360(3) 0.3593(2) 0.3603(2) 0.0510(8) Uani 1 1 d . . .
O7 O 0.9551(3) 0.3234(3) 0.4596(2) 0.0615(9) Uani 1 1 d . . .
S1 S 1.08454(13) 0.37582(13) 0.49263(9) 0.0716(4) Uani 1 1 d . . .
F1 F 1.3097(3) 0.4982(4) 0.1986(3) 0.1086(15) Uani 1 1 d . . .
F2 F 1.2974(3) 0.4582(3) 0.3300(2) 0.0882(11) Uani 1 1 d . . .
F3 F 1.2545(3) 0.3342(3) 0.2232(3) 0.1095(14) Uani 1 1 d . . .
F4 F 1.0674(4) 0.0050(4) 0.2732(4) 0.1415(19) Uani 1 1 d U . .
F5A F 0.9309(13) -0.0593(15) 0.3674(11) 0.088(3) Uani 0.50 1 d PU . .
F5B F 0.9726(14) -0.0330(16) 0.3724(13) 0.097(4) Uani 0.50 1 d PU . .
F6A F 0.9309(18) -0.122(2) 0.236(2) 0.101(5) Uani 0.50 1 d PU . .
F6B F 0.8963(17) -0.1351(17) 0.2476(18) 0.093(4) Uani 0.50 1 d PU . .
F7 F 0.4742(3) 0.3768(3) 0.4265(3) 0.0826(10) Uani 1 1 d U . .
F8A F 0.5537(16) 0.4437(15) 0.3219(15) 0.087(5) Uani 0.50 1 d PU . .
F8B F 0.6020(17) 0.4794(16) 0.3454(16) 0.101(6) Uani 0.50 1 d PU . .
F9 F 0.6418(4) 0.4829(3) 0.4686(3) 0.1192(17) Uani 1 1 d U . .

loop_
_atom_site_aniso_label
_atom_site_aniso_U_11
_atom_site_aniso_U_22
_atom_site_aniso_U_33
_atom_site_aniso_U_23
_atom_site_aniso_U_13
_atom_site_aniso_U_12
C1 0.038(3) 0.073(3) 0.073(3) 0.019(3) 0.009(2) 0.028(2)
C2 0.032(2) 0.044(2) 0.047(2) 0.002(2) 0.0034(18) 0.0154(18)
C3 0.037(2) 0.045(2) 0.058(3) 0.017(2) 0.0105(19) 0.0168(19)
C4 0.038(2) 0.036(2) 0.043(2) 0.0063(18) 0.0073(17) 0.0165(17)
C5 0.037(2) 0.037(2) 0.046(2) 0.0071(18) 0.0061(17) 0.0167(17)
C6 0.042(2) 0.050(2) 0.047(3) 0.009(2) 0.0049(19) 0.022(2)
C7 0.048(3) 0.073(3) 0.071(3) 0.028(3) 0.014(2) 0.026(3)
C8 0.048(3) 0.124(5) 0.103(5) 0.044(4) 0.020(3) 0.046(3)
C9 0.059(4) 0.136(6) 0.114(5) 0.059(5) 0.020(3) 0.064(4)
C10 0.072(4) 0.104(5) 0.078(4) 0.045(3) 0.013(3) 0.054(4)
C11 0.055(3) 0.058(3) 0.050(3) 0.016(2) 0.009(2) 0.030(2)
C12 0.042(2) 0.048(2) 0.050(3) 0.013(2) 0.0094(19) 0.021(2)
C13 0.077(4) 0.069(3) 0.062(3) 0.037(3) 0.027(3) 0.039(3)
C14 0.137(6) 0.059(4) 0.119(6) 0.033(4) 0.074(5) 0.042(4)
C15 0.089(4) 0.070(3) 0.076(3) 0.014(3) 0.007(3) 0.056(3)
C16 0.058(3) 0.050(3) 0.050(3) 0.014(2) 0.013(2) 0.034(2)
C17 0.074(3) 0.047(3) 0.043(3) 0.002(2) 0.003(2) 0.033(2)
C18 0.051(3) 0.049(3) 0.038(2) 0.0096(19) 0.0092(18) 0.023(2)
C19 0.048(3) 0.055(3) 0.039(2) 0.001(2) 0.0048(18) 0.023(2)
C20 0.043(2) 0.064(3) 0.035(2) 0.006(2) 0.0039(18) 0.023(2)
C21 0.055(3) 0.072(3) 0.041(2) 0.011(2) 0.003(2) 0.031(3)
C22 0.071(3) 0.094(4) 0.056(3) 0.026(3) 0.010(3) 0.046(3)
C23 0.081(4) 0.132(6) 0.048(3) 0.032(4) 0.008(3) 0.061(4)
C24 0.070(4) 0.135(6) 0.034(3) 0.002(3) -0.004(2) 0.045(4)
C25 0.051(3) 0.089(4) 0.037(3) -0.001(2) 0.006(2) 0.031(3)
C26 0.056(3) 0.064(3) 0.054(3) -0.004(2) 0.005(2) 0.022(2)
C27 0.084(4) 0.135(6) 0.057(4) -0.042(4) -0.004(3) 0.002(4)
C28 0.174(9) 0.276(13) 0.159(9) -0.139(9) -0.073(6) 0.164(10)
C29 0.051(3) 0.044(3) 0.066(3) 0.009(2) 0.016(2) 0.024(2)
C30 0.040(2) 0.042(2) 0.037(2) 0.0015(18) 0.0038(17) 0.0182(18)
C31 0.037(2) 0.038(2) 0.049(2) 0.0025(18) 0.0073(18) 0.0130(18)
C32 0.037(2) 0.038(2) 0.032(2) 0.0041(16) 0.0012(16) 0.0129(17)
C33 0.042(2) 0.036(2) 0.035(2) 0.0034(17) 0.0036(17) 0.0102(17)
C34 0.055(3) 0.039(2) 0.032(2) 0.0082(17) 0.0013(18) 0.019(2)
C35 0.063(3) 0.053(3) 0.059(3) 0.013(2) 0.001(2) 0.027(2)
C36 0.090(4) 0.071(4) 0.080(4) 0.014(3) 0.001(3) 0.054(4)
C37 0.111(5) 0.041(3) 0.070(4) 0.011(3) -0.004(3) 0.028(3)
C38 0.083(4) 0.038(3) 0.057(3) 0.009(2) 0.001(3) 0.013(3)
C39 0.063(3) 0.038(2) 0.037(2) 0.0075(19) 0.005(2) 0.008(2)
C40 0.059(3) 0.055(3) 0.097(5) 0.008(3) 0.030(3) -0.003(3)
C41 0.059(4) 0.094(5) 0.108(6) 0.000(4) 0.001(3) 0.011(3)
C42 0.054(3) 0.039(2) 0.047(3) 0.0039(19) 0.010(2) 0.014(2)
C43 0.077(4) 0.096(5) 0.088(5) 0.022(4) -0.022(3) 0.034(4)
C44 0.096(5) 0.121(6) 0.049(3) 0.000(4) -0.015(3) -0.017(4)
Dy1 0.03345(12) 0.03732(12) 0.03924(13) 0.00678(8) 0.00041(8) 0.01483(8)
N1 0.055(2) 0.053(2) 0.052(2) 0.0229(18) 0.0149(17) 0.0287(19)
N2 0.060(3) 0.088(3) 0.041(2) -0.016(2) -0.0021(19) 0.024(2)
N3 0.048(2) 0.044(2) 0.057(2) 0.0046(18) 0.0111(18) 0.0049(17)
O1 0.0372(16) 0.068(2) 0.061(2) 0.0282(17) 0.0047(14) 0.0227(15)
O2 0.0352(15) 0.0477(17) 0.0556(18) 0.0196(14) 0.0090(13) 0.0170(13)
O3 0.0509(18) 0.0508(18) 0.058(2) 0.0036(15) -0.0081(15) 0.0278(15)
O4 0.066(2) 0.0464(18) 0.0375(16) 0.0017(13) -0.0067(14) 0.0293(15)
O5 0.0410(16) 0.0399(16) 0.0597(19) 0.0126(14) 0.0104(13) 0.0172(13)
O6 0.0470(18) 0.0370(16) 0.075(2) 0.0112(15) 0.0224(15) 0.0178(14)
O7 0.0497(19) 0.082(2) 0.0422(18) -0.0021(17) -0.0017(14) 0.0128(17)
S1 0.0636(8) 0.0772(9) 0.0549(8) 0.0113(7) -0.0079(6) 0.0018(7)
F1 0.0484(19) 0.155(4) 0.147(4) 0.087(3) 0.041(2) 0.046(2)
F2 0.0437(17) 0.122(3) 0.093(3) 0.014(2) -0.0158(16) 0.0244(18)
F3 0.074(2) 0.095(3) 0.179(4) -0.008(3) 0.017(2) 0.058(2)
F4 0.086(3) 0.146(4) 0.238(6) 0.071(4) 0.036(3) 0.086(3)
F5A 0.111(9) 0.102(9) 0.078(5) 0.040(5) -0.004(6) 0.069(7)
F5B 0.125(9) 0.099(7) 0.088(4) 0.012(4) -0.020(5) 0.072(6)
F6A 0.135(9) 0.093(7) 0.106(6) 0.000(5) 0.003(7) 0.085(6)
F6B 0.124(10) 0.062(5) 0.114(9) 0.008(5) -0.003(8) 0.064(6)
F7 0.065(2) 0.072(2) 0.130(3) 0.016(2) 0.0327(19) 0.0432(17)
F8A 0.125(12) 0.097(12) 0.090(9) 0.048(8) 0.039(8) 0.090(10)
F8B 0.148(15) 0.083(11) 0.121(15) 0.055(9) 0.065(10) 0.083(10)
F9 0.086(3) 0.086(3) 0.175(4) -0.073(3) -0.009(3) 0.040(2)

loop_
_atom_type_symbol
_atom_type_description
_atom_type_scat_dispersion_real
_atom_type_scat_dispersion_imag
_atom_type_scat_source
C C 0.0033 0.0016 'International Tables Vol C Tables 4.2.6.8 and 6.1.1.4'
P P 0.1023 0.0942 'International Tables Vol C Tables 4.2.6.8 and 6.1.1.4'
Dy Dy -0.1892 4.4098 'International Tables Vol C Tables 4.2.6.8 and 6.1.1.4'
N N 0.0061 0.0033 'International Tables Vol C Tables 4.2.6.8 and 6.1.1.4'
O O 0.0106 0.0060 'International Tables Vol C Tables 4.2.6.8 and 6.1.1.4'
S S 0.1246 0.1234 'International Tables Vol C Tables 4.2.6.8 and 6.1.1.4'
F F 0.0171 0.0103 'International Tables Vol C Tables 4.2.6.8 and 6.1.1.4'
H H 0.0000 0.0000 'International Tables Vol C Tables 4.2.6.8 and 6.1.1.4'

loop_
_geom_angle_atom_site_label_1
_geom_angle_atom_site_label_2
_geom_angle_atom_site_label_3
_geom_angle
_geom_angle_site_symmetry_1
_geom_angle_site_symmetry_3
F3 C1 F2 106.8(4) . .
F3 C1 F1 107.2(5) . .
F2 C1 F1 105.7(5) . .
F3 C1 C2 110.4(4) . .
F2 C1 C2 111.5(4) . .
F1 C1 C2 114.8(4) . .
O1 C2 C3 129.2(4) . .
O1 C2 C1 112.6(4) . .
C3 C2 C1 118.2(4) . .
C2 C3 C4 122.1(4) . .
C2 C3 H3 118.9 . .
C4 C3 H3 118.9 . .
O2 C4 C3 121.7(4) . .
O2 C4 C5 118.2(3) . .
C3 C4 C5 120.1(4) . .
C12 C5 C6 106.6(4) . .
C12 C5 C4 126.6(4) . .
C6 C5 C4 126.9(4) . .
C7 C6 C11 119.1(4) . .
C7 C6 C5 134.6(4) . .
C11 C6 C5 106.2(4) . .
C8 C7 C6 117.9(5) . .
C8 C7 H7 121.0 . .
C6 C7 H7 121.0 . .
C7 C8 C9 121.8(5) . .
C7 C8 H8 119.1 . .
C9 C8 H8 119.1 . .
C10 C9 C8 121.4(5) . .
C10 C9 H9 119.3 . .
C8 C9 H9 119.3 . .
C9 C10 C11 117.1(5) . .
C9 C10 H10 121.4 . .
C11 C10 H10 121.4 . .
N1 C11 C10 129.2(4) . .
N1 C11 C6 108.2(4) . .
C10 C11 C6 122.6(5) . .
N1 C12 C5 110.2(4) . .
N1 C12 H12 124.9 . .
C5 C12 H12 124.9 . .
N1 C13 C14 111.6(4) . .
N1 C13 H13A 109.3 . .
C14 C13 H13A 109.3 . .
N1 C13 H13B 109.3 . .
C14 C13 H13B 109.3 . .
H13A C13 H13B 108.0 . .
C13 C14 H14A 109.5 . .
C13 C14 H14B 109.5 . .
H14A C14 H14B 109.5 . .
C13 C14 H14C 109.5 . .
H14A C14 H14C 109.5 . .
H14B C14 H14C 109.5 . .
F6A C15 F4 97.0(10) . .
F6A C15 F5B 117.0(18) . .
F4 C15 F5B 96.4(9) . .
F6A C15 F5A 104.4(15) . .
F4 C15 F5A 116.8(8) . .
F5B C15 F5A 21.9(11) . .
F6A C15 F6B 19.2(18) . .
F4 C15 F6B 115.5(11) . .
F5B C15 F6B 107.9(14) . .
F5A C15 F6B 90.9(14) . .
F6A C15 C16 117.3(14) . .
F4 C15 C16 111.3(5) . .
F5B C15 C16 113.8(10) . .
F5A C15 C16 109.6(9) . .
F6B C15 C16 111.1(11) . .
O3 C16 C17 129.3(4) . .
O3 C16 C15 112.7(4) . .
C17 C16 C15 118.0(4) . .
C16 C17 C18 122.5(4) . .
C16 C17 H17 118.7 . .
C18 C17 H17 118.7 . .
O4 C18 C17 122.5(4) . .
O4 C18 C19 116.5(4) . .
C17 C18 C19 120.9(4) . .
C26 C19 C20 106.1(4) . .
C26 C19 C18 128.0(4) . .
C20 C19 C18 125.8(4) . .
C21 C20 C25 119.4(4) . .
C21 C20 C19 134.9(4) . .
C25 C20 C19 105.8(4) . .
C22 C21 C20 118.5(5) . .
C22 C21 H21 120.8 . .
C20 C21 H21 120.8 . .
C21 C22 C23 121.0(6) . .
C21 C22 H22 119.5 . .
C23 C22 H22 119.5 . .
C24 C23 C22 122.0(5) . .
C24 C23 H23 119.0 . .
C22 C23 H23 119.0 . .
C23 C24 C25 117.8(5) . .
C23 C24 H24 121.1 . .
C25 C24 H24 121.1 . .
N2 C25 C24 130.3(5) . .
N2 C25 C20 108.4(4) . .
C24 C25 C20 121.3(6) . .
N2 C26 C19 110.7(5) . .
N2 C26 H26 124.6 . .
C19 C26 H26 124.6 . .
C28 C27 N2 110.9(6) . .
C28 C27 H27A 109.5 . .
N2 C27 H27A 109.5 . .
C28 C27 H27B 109.5 . .
N2 C27 H27B 109.5 . .
H27A C27 H27B 108.0 . .
C27 C28 H28A 109.5 . .
C27 C28 H28B 109.5 . .
H28A C28 H28B 109.5 . .
C27 C28 H28C 109.5 . .
H28A C28 H28C 109.5 . .
H28B C28 H28C 109.5 . .
F8B C29 F7 116.9(11) . .
F8B C29 F9 93.1(10) . .
F7 C29 F9 104.4(4) . .
F8B C29 F8A 29.0(11) . .
F7 C29 F8A 96.9(9) . .
F9 C29 F8A 119.9(9) . .
F8B C29 C30 113.2(12) . .
F7 C29 C30 115.3(4) . .
F9 C29 C30 111.0(4) . .
F8A C29 C30 108.8(10) . .
O6 C30 C31 129.3(4) . .
O6 C30 C29 113.3(4) . .
C31 C30 C29 117.4(4) . .
C30 C31 C32 123.0(4) . .
C30 C31 H31 118.5 . .
C32 C31 H31 118.5 . .
O5 C32 C31 122.3(4) . .
O5 C32 C33 118.6(4) . .
C31 C32 C33 119.1(4) . .
C42 C33 C34 105.3(4) . .
C42 C33 C32 126.6(4) . .
C34 C33 C32 128.0(4) . .
C35 C34 C39 119.4(4) . .
C35 C34 C33 134.0(4) . .
C39 C34 C33 106.6(4) . .
C36 C35 C34 117.6(5) . .
C36 C35 H35 121.2 . .
C34 C35 H35 121.2 . .
C37 C36 C35 121.5(5) . .
C37 C36 H36 119.2 . .
C35 C36 H36 119.2 . .
C38 C37 C36 122.0(5) . .
C38 C37 H37 119.0 . .
C36 C37 H37 119.0 . .
C37 C38 C39 117.0(5) . .
C37 C38 H38 121.5 . .
C39 C38 H38 121.5 . .
N3 C39 C38 129.3(5) . .
N3 C39 C34 108.3(4) . .
C38 C39 C34 122.5(5) . .
N3 C40 C41 110.2(5) . .
N3 C40 H40A 109.6 . .
C41 C40 H40A 109.6 . .
N3 C40 H40B 109.6 . .
C41 C40 H40B 109.6 . .
H40A C40 H40B 108.1 . .
C40 C41 H41A 109.5 . .
C40 C41 H41B 109.5 . .
H41A C41 H41B 109.5 . .
C40 C41 H41C 109.5 . .
H41A C41 H41C 109.5 . .
H41B C41 H41C 109.5 . .
N3 C42 C33 111.3(4) . .
N3 C42 H42 124.3 . .
C33 C42 H42 124.3 . .
S1 C43 H43A 109.5 . .
S1 C43 H43B 109.5 . .
H43A C43 H43B 109.5 . .
S1 C43 H43C 109.5 . .
H43A C43 H43C 109.5 . .
H43B C43 H43C 109.5 . .
S1 C44 H44A 109.5 . .
S1 C44 H44B 109.5 . .
H44A C44 H44B 109.5 . .
S1 C44 H44C 109.5 . .
H44A C44 H44C 109.5 . .
H44B C44 H44C 109.5 . .
O4 Dy1 O6 107.53(11) . .
O4 Dy1 O7 160.24(12) . .
O6 Dy1 O7 87.47(12) . .
O4 Dy1 O3 74.30(10) . .
O6 Dy1 O3 149.47(11) . .
O7 Dy1 O3 86.24(12) . .
O4 Dy1 O1 100.93(12) . .
O6 Dy1 O1 130.78(11) . .
O7 Dy1 O1 77.26(12) . .
O3 Dy1 O1 76.52(11) . .
O4 Dy1 O2 78.76(11) . .
O6 Dy1 O2 75.28(10) . .
O7 Dy1 O2 118.37(12) . .
O3 Dy1 O2 133.23(11) . .
O1 Dy1 O2 71.94(10) . .
O4 Dy1 O5 81.60(11) . .
O6 Dy1 O5 73.51(10) . .
O7 Dy1 O5 90.78(12) . .
O3 Dy1 O5 76.74(11) . .
O1 Dy1 O5 151.30(10) . .
O2 Dy1 O5 135.74(10) . .
C12 N1 C11 108.8(4) . .
C12 N1 C13 125.4(4) . .
C11 N1 C13 125.5(4) . .
C26 N2 C25 109.0(4) . .
C26 N2 C27 125.2(6) . .
C25 N2 C27 125.7(5) . .
C42 N3 C39 108.5(4) . .
C42 N3 C40 125.5(4) . .
C39 N3 C40 125.2(4) . .
C2 O1 Dy1 134.8(3) . .
C4 O2 Dy1 139.4(3) . .
C16 O3 Dy1 131.6(3) . .
C18 O4 Dy1 137.8(3) . .
C32 O5 Dy1 137.0(3) . .
C30 O6 Dy1 133.6(3) . .
S1 O7 Dy1 129.7(2) . .
O7 S1 C44 103.0(3) . .
O7 S1 C43 104.8(3) . .
C44 S1 C43 99.9(4) . .
F5B F5A C15 76(4) . .
F5A F5B C15 83(4) . .
F8B F8A C29 67(4) . .
F8A F8B C29 84(4) . .

loop_
_geom_bond_atom_site_label_1
_geom_bond_atom_site_label_2
_geom_bond_distance
_geom_bond_site_symmetry_2
C1 F3 1.313(6) .
C1 F2 1.315(6) .
C1 F1 1.315(6) .
C1 C2 1.533(6) .
C2 O1 1.257(5) .
C2 C3 1.356(6) .
C3 C4 1.435(5) .
C3 H3 0.9300 .
C4 O2 1.261(5) .
C4 C5 1.449(5) .
C5 C12 1.382(6) .
C5 C6 1.438(6) .
C6 C7 1.402(6) .
C6 C11 1.404(6) .
C7 C8 1.380(7) .
C7 H7 0.9300 .
C8 C9 1.394(8) .
C8 H8 0.9300 .
C9 C10 1.372(8) .
C9 H9 0.9300 .
C10 C11 1.389(7) .
C10 H10 0.9300 .
C11 N1 1.388(6) .
C12 N1 1.347(5) .
C12 H12 0.9300 .
C13 N1 1.467(6) .
C13 C14 1.507(8) .
C13 H13A 0.9700 .
C13 H13B 0.9700 .
C14 H14A 0.9600 .
C14 H14B 0.9600 .
C14 H14C 0.9600 .
C15 F6A 1.29(3) .
C15 F4 1.297(7) .
C15 F5B 1.32(2) .
C15 F5A 1.352(17) .
C15 F6B 1.38(2) .
C15 C16 1.529(6) .
C16 O3 1.261(5) .
C16 C17 1.372(6) .
C17 C18 1.420(6) .
C17 H17 0.9300 .
C18 O4 1.261(5) .
C18 C19 1.452(6) .
C19 C26 1.385(7) .
C19 C20 1.452(6) .
C20 C21 1.388(7) .
C20 C25 1.414(6) .
C21 C22 1.379(7) .
C21 H21 0.9300 .
C22 C23 1.395(9) .
C22 H22 0.9300 .
C23 C24 1.347(9) .
C23 H23 0.9300 .
C24 C25 1.397(8) .
C24 H24 0.9300 .
C25 N2 1.383(7) .
C26 N2 1.345(7) .
C26 H26 0.9300 .
C27 C28 1.446(8) .
C27 N2 1.478(7) .
C27 H27A 0.9700 .
C27 H27B 0.9700 .
C28 H28A 0.9600 .
C28 H28B 0.9600 .
C28 H28C 0.9600 .
C29 F8B 1.28(2) .
C29 F7 1.312(5) .
C29 F9 1.315(6) .
C29 F8A 1.38(2) .
C29 C30 1.522(6) .
C30 O6 1.275(5) .
C30 C31 1.357(6) .
C31 C32 1.425(6) .
C31 H31 0.9300 .
C32 O5 1.259(5) .
C32 C33 1.449(5) .
C33 C42 1.389(6) .
C33 C34 1.441(6) .
C34 C35 1.395(6) .
C34 C39 1.407(6) .
C35 C36 1.393(7) .
C35 H35 0.9300 .
C36 C37 1.391(9) .
C36 H36 0.9300 .
C37 C38 1.359(8) .
C37 H37 0.9300 .
C38 C39 1.393(6) .
C38 H38 0.9300 .
C39 N3 1.384(6) .
C40 N3 1.476(6) .
C40 C41 1.536(9) .
C40 H40A 0.9700 .
C40 H40B 0.9700 .
C41 H41A 0.9600 .
C41 H41B 0.9600 .
C41 H41C 0.9600 .
C42 N3 1.338(6) .
C42 H42 0.9300 .
C43 S1 1.777(7) .
C43 H43A 0.9600 .
C43 H43B 0.9600 .
C43 H43C 0.9600 .
C44 S1 1.761(6) .
C44 H44A 0.9600 .
C44 H44B 0.9600 .
C44 H44C 0.9600 .
Dy1 O4 2.268(3) .
Dy1 O6 2.295(3) .
Dy1 O7 2.308(3) .
Dy1 O3 2.312(3) .
Dy1 O1 2.315(3) .
Dy1 O2 2.326(3) .
Dy1 O5 2.337(3) .
O7 S1 1.527(3) .
F5A F5B 0.51(3) .
F8A F8B 0.67(3) .
